data_4127208
loop_
_publ_author_name
'Toriumi, Naoyuki'
'Asano, Norihito'
'Miyamoto, Kazunori'
'Muranaka, Atsuya'
'Uchiyama, Masanobu'

_publ_section_title
;
 N-Alkynylpyridinium Salts: Highly Electrophilic Alkyne-Pyridine
 Conjugates as Precursors of Cationic Nitrogen-Embedded Polycyclic
 Aromatic Hydrocarbons.
;
_journal_name_full 'Journal of the American Chemical Society'
_journal_paper_doi 10.1021/jacs.8b00356
_journal_year 2018
_chemical_formula_moiety 'C14 H11 Cl F3 N O3 S'
_chemical_formula_sum 'C14 H11 Cl F3 N O3 S'
_chemical_formula_weight 365.75
_space_group_IT_number 2
_symmetry_cell_setting triclinic
_symmetry_Int_Tables_number 2
_symmetry_space_group_name_Hall '-P 1'
_symmetry_space_group_name_H-M 'P -1'
_atom_sites_solution_hydrogens geom
_atom_sites_solution_primary direct
_atom_sites_solution_secondary difmap
_cell_angle_alpha 97.819(3)
_cell_angle_beta 90.664(3)
_cell_angle_gamma 90.093(3)
_cell_formula_units_Z 7
_cell_length_a 9.4980(4)
_cell_length_b 10.2510(4)
_cell_length_c 31.4125(12)
_cell_measurement_reflns_used 14404
_cell_measurement_temperature 93
_cell_measurement_theta_max 68.22
_cell_measurement_theta_min 4.26
_cell_volume 3029.8(2)
_computing_cell_refinement 'RAPID AUTO'
_computing_data_collection 'RAPID AUTO (Rigaku, ????)'
_computing_data_reduction 'RAPID AUTO'
_computing_molecular_graphics 'CrystalStructure 4.0'
_computing_publication_material 'CrystalStructure 4.0 (Rigaku, 2010)'
_computing_structure_refinement 'SHELXL97 (Sheldrick, 2008)'
_computing_structure_solution 'SIR92 (Altomare, et al., 1994)'
_diffrn_ambient_temperature 93
_diffrn_detector_area_resol_mean 10.000
_diffrn_measured_fraction_theta_full 0.977
_diffrn_measured_fraction_theta_max 0.977
_diffrn_measurement_device_type 'Rigaku R-AXIS RAPID'
_diffrn_measurement_method \w
_diffrn_radiation_type 'Cu K\a'
_diffrn_radiation_wavelength 1.54187
_diffrn_reflns_av_R_equivalents 0.2726
_diffrn_reflns_limit_h_max 11
_diffrn_reflns_limit_h_min -11
_diffrn_reflns_limit_k_max 12
_diffrn_reflns_limit_k_min -12
_diffrn_reflns_limit_l_max 37
_diffrn_reflns_limit_l_min -37
_diffrn_reflns_number 46494
_diffrn_reflns_theta_full 68.24
_diffrn_reflns_theta_max 68.24
_diffrn_standards_number 0
_exptl_absorpt_coefficient_mu 3.479
_exptl_absorpt_correction_T_max 0.784
_exptl_absorpt_correction_T_min 0.149
_exptl_absorpt_correction_type multi-scan
_exptl_absorpt_process_details 'ABSCOR (Rigaku, 1995)'
_exptl_crystal_colour colorless
_exptl_crystal_density_diffrn 1.403
_exptl_crystal_density_method 'not measured'
_exptl_crystal_description prism
_exptl_crystal_F_000 1302.00
_exptl_crystal_size_max 0.740
_exptl_crystal_size_mid 0.080
_exptl_crystal_size_min 0.070
_refine_diff_density_max 1.410
_refine_diff_density_min -0.810
_refine_ls_extinction_method none
_refine_ls_goodness_of_fit_ref 1.499
_refine_ls_hydrogen_treatment constr
_refine_ls_number_parameters 829
_refine_ls_number_reflns 10851
_refine_ls_number_restraints 0
_refine_ls_R_factor_gt 0.1514
_refine_ls_shift/su_max 0.001
_refine_ls_structure_factor_coef Fsqd
_refine_ls_weighting_details 'w = 1/[\s^2^(Fo^2^)+(0.0000P)^2^+0.1000P] where P=(Fo^2^+2Fc^2^)/3'
_refine_ls_weighting_scheme calc
_refine_ls_wR_factor_ref 0.3057
_reflns_number_gt 4950
_reflns_number_total 10851
_reflns_threshold_expression F^2^>2.0\s(F^2^)
_cod_data_source_file ja8b00356_si_003.cif
_cod_data_source_block toriumi-3
_cod_database_code 4127208

loop_
_symmetry_equiv_pos_site_id
_symmetry_equiv_pos_as_xyz
1 +X,+Y,+Z
2 -X,-Y,-Z

loop_
_atom_site_label
_atom_site_type_symbol
_atom_site_fract_x
_atom_site_fract_y
_atom_site_fract_z
_atom_site_U_iso_or_equiv
_atom_site_adp_type
_atom_site_occupancy
_atom_site_symmetry_multiplicity
_atom_site_calc_flag
_atom_site_refinement_flags
Cl2 Cl 0.4134(3) -0.6700(3) 0.76031(7) 0.0440(8) Uani 1.0 2 d .
Cl3 Cl 0.7633(3) -0.7783(3) 0.74081(7) 0.0429(7) Uani 1.0 2 d .
Cl23 Cl 0.7568(3) -0.2805(3) 0.74186(7) 0.0420(7) Uani 1.0 2 d .
Cl27 Cl 0.1039(3) -1.1695(3) 0.75908(7) 0.0424(8) Uani 1.0 2 d .
S4 S 0.0147(3) -0.9264(3) 0.64647(8) 0.0358(7) Uani 1.0 2 d .
S5 S 0.5739(3) -1.0590(3) 0.85587(8) 0.0390(8) Uani 1.0 2 d .
S26 S -0.0485(3) -0.5513(3) 0.86010(8) 0.0393(8) Uani 1.0 2 d .
S32 S 0.4968(3) -0.4262(3) 0.64798(8) 0.0364(7) Uani 1.0 2 d .
F6 F 0.2849(7) -0.8751(6) 0.64176(19) 0.0622(19) Uani 1.0 2 d .
F9 F 0.1726(7) -0.4605(6) 0.82388(19) 0.0620(19) Uani 1.0 2 d .
F10 F 0.1953(6) -0.6616(6) 0.83852(17) 0.0552(17) Uani 1.0 2 d .
F12 F 0.2728(6) -0.5687(6) 0.65853(18) 0.0570(17) Uani 1.0 2 d .
F14 F 0.2374(7) -1.0696(6) 0.65629(17) 0.0596(18) Uani 1.0 2 d .
F16 F 0.3521(6) -0.9816(5) 0.81457(16) 0.0511(17) Uani 1.0 2 d .
F18 F 0.3368(7) -1.1789(6) 0.83176(17) 0.0509(17) Uani 1.0 2 d .
F19 F 0.4700(7) -1.1431(6) 0.77846(17) 0.0531(17) Uani 1.0 2 d .
F24 F 0.3023(7) -0.4018(6) 0.70671(18) 0.0565(18) Uani 1.0 2 d .
F25 F 0.2274(7) -0.3725(6) 0.64449(17) 0.0600(18) Uani 1.0 2 d .
F29 F 0.2161(7) -0.9045(6) 0.70555(19) 0.0621(19) Uani 1.0 2 d .
F36 F 0.0673(7) -0.6194(6) 0.78497(16) 0.0556(18) Uani 1.0 2 d .
O1 O 0.5241(8) -0.2865(6) 0.65795(19) 0.047(2) Uani 1.0 2 d .
O8 O -0.1143(7) -0.6798(6) 0.85439(18) 0.0440(19) Uani 1.0 2 d .
O11 O 0.5747(7) -0.5094(6) 0.67362(18) 0.0375(18) Uani 1.0 2 d .
O13 O 0.6550(7) -0.9592(6) 0.83846(19) 0.0423(18) Uani 1.0 2 d .
O15 O 0.5046(7) -1.0170(6) 0.89569(18) 0.0357(17) Uani 1.0 2 d .
O17 O 0.0184(7) -0.9746(6) 0.60144(18) 0.0409(18) Uani 1.0 2 d .
O21 O 0.6427(7) -1.1867(6) 0.85339(18) 0.0402(18) Uani 1.0 2 d .
O22 O 0.4890(7) -0.4739(6) 0.60270(18) 0.0401(18) Uani 1.0 2 d .
O28 O -0.0634(7) -1.0079(6) 0.67237(18) 0.0352(17) Uani 1.0 2 d .
O31 O 0.0135(8) -0.5102(6) 0.90232(19) 0.0457(19) Uani 1.0 2 d .
O35 O -0.1319(8) -0.4498(6) 0.84210(19) 0.047(2) Uani 1.0 2 d .
O93 O -0.0102(8) -0.7865(6) 0.65677(19) 0.049(2) Uani 1.0 2 d .
N20 N 0.0223(9) -1.0194(8) 0.8479(3) 0.040(3) Uani 1.0 2 d .
N30 N 0.6147(8) -0.9432(8) 0.6587(3) 0.036(3) Uani 1.0 2 d .
N33 N 0.5169(9) -0.5253(8) 0.8501(3) 0.039(3) Uani 1.0 2 d .
N45 N 0.8998(9) -0.4411(7) 0.6599(3) 0.036(2) Uani 1.0 2 d .
C34 C 0.6416(10) -1.0097(9) 0.5844(3) 0.033(3) Uani 1.0 2 d .
C37 C 0.6351(10) -1.0375(9) 0.6250(3) 0.034(3) Uani 1.0 2 d .
C38 C 0.5190(10) -0.5310(9) 0.7715(4) 0.036(3) Uani 1.0 2 d .
C39 C 0.9090(10) -0.2853(10) 0.6108(3) 0.037(3) Uani 1.0 2 d .
C40 C 0.7947(11) -0.4015(11) 0.4582(3) 0.041(3) Uani 1.0 2 d .
C41 C 0.8635(10) -0.5088(10) 0.5859(4) 0.036(3) Uani 1.0 2 d .
C42 C 0.6033(11) -0.9784(9) 0.7020(3) 0.034(3) Uani 1.0 2 d .
C43 C 0.1017(11) -1.1009(10) 0.9264(4) 0.039(3) Uani 1.0 2 d .
C44 C 0.0139(11) -1.1800(10) 0.8953(3) 0.041(3) Uani 1.0 2 d .
C46 C 0.1069(11) -0.9431(9) 0.8758(3) 0.042(3) Uani 1.0 2 d .
C47 C 0.6317(11) -0.7866(10) 0.4470(4) 0.041(3) Uani 1.0 2 d .
C48 C -0.0205(11) -0.9730(9) 0.8081(3) 0.039(3) Uani 1.0 2 d .
C49 C 0.5561(12) -0.4743(10) 0.8113(4) 0.046(3) Uani 1.0 2 d .
C50 C 0.8599(11) -0.4193(9) 0.7383(4) 0.042(3) Uani 1.0 2 d .
C51 C 0.8581(11) -0.2908(11) 0.4468(4) 0.044(3) Uani 1.0 2 d .
C52 C -0.0216(11) -1.1371(11) 0.8571(3) 0.044(3) Uani 1.0 2 d .
C53 C 0.8028(11) -0.4328(10) 0.4998(3) 0.041(3) Uani 1.0 2 d .
C54 C 0.0092(11) -1.0296(9) 0.7696(4) 0.046(3) Uani 1.0 2 d .
C55 C 0.5935(10) -0.8158(9) 0.6504(3) 0.036(3) Uani 1.0 2 d .
C56 C 0.1577(11) -1.2007(11) 1.0535(4) 0.049(3) Uani 1.0 2 d .
C57 C 0.5580(11) -0.7088(10) 0.4781(4) 0.046(3) Uani 1.0 2 d .
C58 C 0.5570(10) -0.7380(9) 0.5196(3) 0.034(3) Uani 1.0 2 d .
C59 C 0.7017(11) -0.9257(9) 0.4990(3) 0.044(3) Uani 1.0 2 d .
C60 C 0.9146(10) -0.4811(9) 0.7018(3) 0.034(3) Uani 1.0 2 d .
C61 C 0.6618(11) -0.9177(9) 0.7371(4) 0.040(3) Uani 1.0 2 d .
C62 C 0.9174(9) -0.3161(9) 0.6519(3) 0.032(3) Uani 1.0 2 d .
C63 C 0.1969(13) -0.9435(12) 0.6625(4) 0.056(4) Uani 1.0 2 d .
C64 C 0.7037(11) -0.8942(10) 0.4576(3) 0.046(3) Uani 1.0 2 d .
C65 C 0.9419(11) -0.2385(10) 0.5198(4) 0.041(3) Uani 1.0 2 d .
C66 C 0.4003(11) -0.6548(10) 0.9670(4) 0.038(3) Uani 1.0 2 d .
C67 C 0.1314(11) -1.1381(10) 0.9690(3) 0.038(3) Uani 1.0 2 d .
C68 C 0.4372(10) -0.6142(9) 0.9252(3) 0.033(3) Uani 1.0 2 d .
C69 C 0.1064(12) -1.2900(10) 1.0209(4) 0.050(3) Uani 1.0 2 d .
C70 C 0.4469(11) -0.4450(9) 0.8797(4) 0.043(3) Uani 1.0 2 d .
C71 C 0.6237(10) -0.8783(9) 0.5757(3) 0.029(3) Uani 1.0 2 d .
C72 C 0.8724(11) -0.5400(10) 0.6268(3) 0.039(3) Uani 1.0 2 d .
C73 C 0.3344(12) -0.7279(11) 1.0463(4) 0.049(3) Uani 1.0 2 d .
C74 C 0.5490(12) -0.6481(9) 0.8571(3) 0.040(3) Uani 1.0 2 d .
C75 C 0.4679(12) -0.7608(9) 0.9826(4) 0.044(3) Uani 1.0 2 d .
C76 C 0.0922(12) -1.2605(10) 0.9796(4) 0.050(3) Uani 1.0 2 d .
C77 C 0.4380(11) -0.7954(10) 1.0228(3) 0.041(3) Uani 1.0 2 d .
C78 C 0.5094(11) -0.6945(9) 0.8941(4) 0.039(3) Uani 1.0 2 d .
C79 C 0.3213(13) -0.4421(10) 0.6647(4) 0.047(3) Uani 1.0 2 d .
C80 C 0.6249(10) -0.8471(9) 0.5310(3) 0.034(3) Uani 1.0 2 d .
C81 C 0.8733(10) -0.3489(10) 0.5315(3) 0.034(3) Uani 1.0 2 d .
C82 C 0.2979(12) -0.5941(11) 0.9922(4) 0.055(4) Uani 1.0 2 d .
C83 C 0.2622(13) -0.6286(12) 1.0322(4) 0.064(4) Uani 1.0 2 d .
C84 C 0.1472(12) -0.9807(10) 0.9148(4) 0.046(3) Uani 1.0 2 d .
C85 C 0.4075(12) -0.4873(9) 0.9166(3) 0.043(3) Uani 1.0 2 d .
C86 C 0.8824(10) -0.3822(10) 0.5760(3) 0.032(3) Uani 1.0 2 d .
C87 C 0.9356(11) -0.2081(9) 0.4784(3) 0.041(3) Uani 1.0 2 d .
C88 C 0.5967(10) -0.7826(9) 0.6105(3) 0.037(3) Uani 1.0 2 d .
C89 C 0.1976(11) -1.0726(11) 1.0431(4) 0.049(3) Uani 1.0 2 d .
C90 C 0.1008(12) -0.5736(12) 0.8257(4) 0.047(3) Uani 1.0 2 d .
C91 C 0.4252(12) -1.0922(10) 0.8175(4) 0.038(3) Uani 1.0 2 d .
C92 C 0.1814(11) -1.0447(11) 1.0007(3) 0.048(3) Uani 1.0 2 d .
H34 H 0.6583 -1.0783 0.5615 0.0394 Uiso 1.0 2 calc R
H37 H 0.6452 -1.1263 0.6301 0.0413 Uiso 1.0 2 calc R
H38 H 0.5531 -0.4920 0.7479 0.0437 Uiso 1.0 2 calc R
H39 H 0.9216 -0.1966 0.6059 0.0442 Uiso 1.0 2 calc R
H40 H 0.7439 -0.4583 0.4370 0.0488 Uiso 1.0 2 calc R
H41 H 0.8433 -0.5773 0.5632 0.0435 Uiso 1.0 2 calc R
H42 H 0.5474 -1.0535 0.7050 0.0410 Uiso 1.0 2 calc R
H44 H -0.0198 -1.2628 0.9013 0.0491 Uiso 1.0 2 calc R
H46 H 0.1395 -0.8615 0.8685 0.0503 Uiso 1.0 2 calc R
H47 H 0.6330 -0.7663 0.4183 0.0494 Uiso 1.0 2 calc R
H48 H -0.0749 -0.8947 0.8102 0.0462 Uiso 1.0 2 calc R
H49 H 0.6113 -0.3961 0.8139 0.0550 Uiso 1.0 2 calc R
H50 H 0.8797 -0.4549 0.7641 0.0502 Uiso 1.0 2 calc R
H51 H 0.8499 -0.2704 0.4183 0.0526 Uiso 1.0 2 calc R
H52 H -0.0781 -1.1916 0.8368 0.0530 Uiso 1.0 2 calc R
H53 H 0.7603 -0.5113 0.5065 0.0498 Uiso 1.0 2 calc R
H54 H -0.0246 -0.9897 0.7459 0.0554 Uiso 1.0 2 calc R
H55 H 0.5760 -0.7491 0.6738 0.0434 Uiso 1.0 2 calc R
H56 H 0.1669 -1.2216 1.0820 0.0593 Uiso 1.0 2 calc R
H57 H 0.5075 -0.6346 0.4709 0.0547 Uiso 1.0 2 calc R
H58 H 0.5082 -0.6815 0.5409 0.0407 Uiso 1.0 2 calc R
H59 H 0.7520 -1.0002 0.5060 0.0527 Uiso 1.0 2 calc R
H60 H 0.9680 -0.5583 0.7039 0.0403 Uiso 1.0 2 calc R
H61 H 0.6465 -0.9543 0.7629 0.0480 Uiso 1.0 2 calc R
H62 H 0.9358 -0.2483 0.6751 0.0387 Uiso 1.0 2 calc R
H64 H 0.7556 -0.9477 0.4362 0.0550 Uiso 1.0 2 calc R
H65 H 0.9943 -0.1830 0.5409 0.0498 Uiso 1.0 2 calc R
H69 H 0.0797 -1.3750 1.0269 0.0594 Uiso 1.0 2 calc R
H70 H 0.4249 -0.3579 0.8747 0.0512 Uiso 1.0 2 calc R
H72 H 0.8599 -0.6283 0.6322 0.0462 Uiso 1.0 2 calc R
H73 H 0.3125 -0.7518 1.0737 0.0591 Uiso 1.0 2 calc R
H74 H 0.6000 -0.7038 0.8361 0.0482 Uiso 1.0 2 calc R
H75 H 0.5357 -0.8102 0.9653 0.0532 Uiso 1.0 2 calc R
H76 H 0.0548 -1.3251 0.9579 0.0594 Uiso 1.0 2 calc R
H77 H 0.4881 -0.8641 1.0337 0.0493 Uiso 1.0 2 calc R
H78 H 0.5317 -0.7822 0.8982 0.0463 Uiso 1.0 2 calc R
H82 H 0.2478 -0.5242 0.9820 0.0664 Uiso 1.0 2 calc R
H83 H 0.1896 -0.5839 1.0488 0.0766 Uiso 1.0 2 calc R
H84 H 0.2064 -0.9245 0.9338 0.0555 Uiso 1.0 2 calc R
H85 H 0.3583 -0.4290 0.9374 0.0515 Uiso 1.0 2 calc R
H87 H 0.9829 -0.1324 0.4713 0.0488 Uiso 1.0 2 calc R
H88 H 0.5805 -0.6940 0.6061 0.0439 Uiso 1.0 2 calc R
H89 H 0.2345 -1.0076 1.0648 0.0593 Uiso 1.0 2 calc R
H92 H 0.2056 -0.9598 0.9940 0.0572 Uiso 1.0 2 calc R

loop_
_atom_site_aniso_label
_atom_site_aniso_U_11
_atom_site_aniso_U_22
_atom_site_aniso_U_33
_atom_site_aniso_U_12
_atom_site_aniso_U_13
_atom_site_aniso_U_23
Cl2 0.0591(19) 0.0328(15) 0.0396(17) 0.0019(13) 0.0013(13) 0.0029(12)
Cl3 0.0583(19) 0.0304(15) 0.0399(17) 0.0038(12) -0.0020(13) 0.0045(12)
Cl23 0.0568(19) 0.0311(15) 0.0380(17) 0.0069(12) 0.0018(13) 0.0045(12)
Cl27 0.0562(18) 0.0327(15) 0.0367(16) 0.0123(12) -0.0034(13) -0.0004(12)
S4 0.0490(18) 0.0249(14) 0.0342(17) 0.0074(12) 0.0026(13) 0.0062(12)
S5 0.0535(19) 0.0289(15) 0.0342(17) 0.0074(13) -0.0036(14) 0.0035(13)
S26 0.056(2) 0.0269(15) 0.0360(18) 0.0095(13) 0.0028(14) 0.0077(13)
S32 0.0496(19) 0.0249(14) 0.0351(17) 0.0098(12) -0.0022(13) 0.0061(12)
F6 0.058(5) 0.063(5) 0.070(5) -0.010(4) 0.000(4) 0.024(4)
F9 0.057(5) 0.055(5) 0.081(5) 0.001(4) -0.005(4) 0.034(4)
F10 0.062(5) 0.043(4) 0.063(5) 0.020(4) 0.002(4) 0.014(3)
F12 0.059(5) 0.043(4) 0.071(5) -0.010(3) -0.001(4) 0.014(4)
F14 0.070(5) 0.041(4) 0.069(5) 0.024(4) -0.010(4) 0.012(4)
F16 0.059(5) 0.043(4) 0.053(4) 0.009(3) -0.020(3) 0.017(3)
F18 0.066(5) 0.040(4) 0.050(4) -0.005(3) -0.011(4) 0.019(3)
F19 0.073(5) 0.049(4) 0.037(4) 0.004(4) -0.010(4) 0.004(3)
F24 0.077(5) 0.053(5) 0.040(4) 0.016(4) 0.016(4) 0.006(3)
F25 0.062(5) 0.064(5) 0.055(5) 0.021(4) 0.002(4) 0.012(4)
F29 0.068(5) 0.073(5) 0.047(5) -0.007(4) -0.013(4) 0.015(4)
F36 0.081(5) 0.063(5) 0.023(4) 0.028(4) 0.004(4) 0.007(3)
O1 0.080(6) 0.017(4) 0.047(5) 0.006(4) 0.000(4) 0.014(4)
O8 0.076(6) 0.029(4) 0.026(4) 0.006(4) 0.007(4) 0.002(3)
O11 0.058(5) 0.018(4) 0.038(5) 0.004(3) -0.013(4) 0.010(3)
O13 0.046(5) 0.037(5) 0.047(5) -0.001(4) -0.003(4) 0.017(4)
O15 0.049(5) 0.033(4) 0.027(4) 0.003(4) 0.009(4) 0.009(3)
O17 0.068(6) 0.034(4) 0.022(4) -0.004(4) 0.002(4) 0.011(3)
O21 0.057(5) 0.023(4) 0.041(5) 0.012(4) -0.004(4) 0.009(3)
O22 0.064(5) 0.042(5) 0.016(4) 0.012(4) -0.001(4) 0.010(3)
O28 0.053(5) 0.022(4) 0.031(4) 0.001(3) 0.007(4) 0.004(3)
O31 0.084(6) 0.028(4) 0.024(4) 0.008(4) 0.000(4) 0.001(3)
O35 0.073(6) 0.028(4) 0.042(5) 0.015(4) -0.007(4) 0.007(4)
O93 0.078(6) 0.024(4) 0.043(5) 0.024(4) 0.001(4) 0.002(4)
N20 0.065(7) 0.019(5) 0.037(6) 0.013(5) 0.004(5) 0.004(4)
N30 0.051(6) 0.026(5) 0.032(6) 0.008(4) -0.005(5) 0.005(4)
N33 0.070(7) 0.027(5) 0.019(5) -0.003(5) 0.003(5) -0.004(4)
N45 0.057(6) 0.018(5) 0.033(6) 0.005(4) 0.002(5) 0.010(4)
C34 0.047(7) 0.029(6) 0.023(6) 0.003(5) 0.002(5) 0.001(5)
C37 0.040(7) 0.028(6) 0.035(7) 0.012(5) -0.002(5) 0.004(5)
C38 0.039(7) 0.031(6) 0.043(7) 0.005(5) 0.004(6) 0.016(5)
C39 0.044(7) 0.031(6) 0.038(7) 0.007(5) 0.007(6) 0.014(5)
C40 0.039(7) 0.049(8) 0.033(7) 0.015(6) 0.000(6) 0.000(6)
C41 0.030(7) 0.032(6) 0.045(8) 0.004(5) 0.004(5) -0.003(5)
C42 0.048(7) 0.028(6) 0.028(7) 0.006(5) 0.003(5) 0.009(5)
C43 0.053(8) 0.025(6) 0.040(7) 0.013(5) -0.001(6) 0.009(5)
C44 0.053(8) 0.031(6) 0.039(7) 0.010(5) -0.005(6) 0.005(5)
C46 0.073(9) 0.024(6) 0.030(7) 0.008(6) -0.016(6) 0.008(5)
C47 0.058(8) 0.033(7) 0.035(7) 0.008(6) -0.003(6) 0.014(5)
C48 0.066(8) 0.028(6) 0.023(7) 0.017(5) -0.002(6) 0.008(5)
C49 0.058(8) 0.049(8) 0.034(7) 0.003(6) 0.006(6) 0.016(6)
C50 0.054(8) 0.022(6) 0.051(8) 0.010(5) -0.001(6) 0.010(5)
C51 0.048(8) 0.053(8) 0.031(7) 0.012(6) 0.003(6) 0.006(6)
C52 0.048(8) 0.048(8) 0.033(7) 0.010(6) 0.007(6) -0.004(6)
C53 0.057(8) 0.039(7) 0.028(7) -0.005(6) 0.007(6) 0.003(5)
C54 0.066(8) 0.026(6) 0.046(8) 0.008(6) -0.010(6) 0.006(6)
C55 0.046(7) 0.022(6) 0.041(7) 0.005(5) 0.010(6) 0.004(5)
C56 0.051(8) 0.057(8) 0.041(8) 0.028(6) -0.000(6) 0.011(6)
C57 0.061(9) 0.032(7) 0.045(8) 0.003(6) -0.011(6) 0.010(6)
C58 0.050(7) 0.025(6) 0.025(6) 0.000(5) 0.000(5) -0.001(5)
C59 0.067(9) 0.031(7) 0.033(7) 0.012(6) -0.003(6) 0.004(5)
C60 0.051(7) 0.031(6) 0.022(6) 0.009(5) 0.004(5) 0.013(5)
C61 0.051(8) 0.022(6) 0.051(8) 0.021(5) 0.002(6) 0.018(5)
C62 0.023(6) 0.031(6) 0.042(7) 0.007(5) 0.003(5) 0.004(5)
C63 0.061(9) 0.044(8) 0.062(10) -0.003(7) 0.006(7) 0.005(7)
C64 0.065(9) 0.052(8) 0.021(7) 0.012(6) 0.005(6) 0.005(5)
C65 0.048(8) 0.037(7) 0.036(7) 0.012(6) -0.004(6) -0.007(6)
C66 0.039(7) 0.035(7) 0.038(7) 0.008(5) -0.002(6) 0.000(5)
C67 0.061(8) 0.022(6) 0.032(7) 0.014(5) 0.004(6) 0.002(5)
C68 0.044(7) 0.022(6) 0.036(7) -0.005(5) -0.011(5) 0.009(5)
C69 0.083(10) 0.034(7) 0.034(8) 0.009(6) 0.002(7) 0.011(6)
C70 0.073(9) 0.015(6) 0.041(8) 0.007(5) 0.021(6) 0.008(5)
C71 0.039(7) 0.026(6) 0.023(6) 0.004(5) -0.007(5) 0.012(5)
C72 0.055(8) 0.026(6) 0.035(7) 0.008(5) 0.011(6) 0.008(5)
C73 0.052(8) 0.051(8) 0.048(8) 0.004(6) 0.004(6) 0.021(6)
C74 0.084(9) 0.013(5) 0.022(7) 0.012(5) 0.002(6) -0.001(5)
C75 0.068(9) 0.025(6) 0.040(7) 0.013(6) 0.005(6) 0.003(5)
C76 0.079(9) 0.029(7) 0.040(8) -0.002(6) -0.000(6) -0.001(6)
C77 0.054(8) 0.046(7) 0.026(7) -0.003(6) 0.001(6) 0.013(6)
C78 0.054(8) 0.016(6) 0.045(7) 0.003(5) 0.004(6) 0.002(5)
C79 0.075(10) 0.024(7) 0.040(8) 0.011(6) -0.004(7) -0.002(6)
C80 0.044(7) 0.032(6) 0.025(7) 0.007(5) 0.002(5) 0.004(5)
C81 0.037(7) 0.025(6) 0.041(7) 0.008(5) 0.003(5) 0.003(5)
C82 0.078(10) 0.051(8) 0.044(8) 0.018(7) 0.023(7) 0.029(6)
C83 0.068(9) 0.079(10) 0.049(9) 0.038(8) 0.024(7) 0.022(7)
C84 0.067(9) 0.024(6) 0.048(8) -0.002(6) -0.003(6) 0.005(6)
C85 0.078(9) 0.021(6) 0.028(7) -0.004(6) 0.006(6) -0.002(5)
C86 0.039(7) 0.032(6) 0.024(6) 0.013(5) -0.001(5) -0.001(5)
C87 0.055(8) 0.031(6) 0.035(7) 0.003(5) -0.005(6) 0.004(5)
C88 0.051(8) 0.026(6) 0.033(7) 0.006(5) -0.001(6) 0.002(5)
C89 0.054(8) 0.055(8) 0.037(8) -0.006(6) -0.015(6) 0.003(6)
C90 0.048(8) 0.060(9) 0.031(8) 0.012(7) -0.003(6) -0.001(6)
C91 0.057(8) 0.018(6) 0.041(8) 0.011(5) 0.010(6) 0.015(5)
C92 0.057(8) 0.059(8) 0.030(7) 0.012(6) -0.002(6) 0.017(6)

loop_
_atom_type_symbol
_atom_type_description
_atom_type_scat_dispersion_real
_atom_type_scat_dispersion_imag
_atom_type_scat_source
C C 0.0181 0.0091
;
International Tables for Crystallography
(1992, Vol. C, Tables 4.2.6.8 and 6.1.1.4)
;
H H 0.0000 0.0000
;
International Tables for Crystallography
(1992, Vol. C, Table 6.1.1.4)
;
Cl Cl 0.3639 0.7018
;
International Tables for Crystallography
(1992, Vol. C, Tables 4.2.6.8 and 6.1.1.4)
;
F F 0.0727 0.0534
;
International Tables for Crystallography
(1992, Vol. C, Tables 4.2.6.8 and 6.1.1.4)
;
N N 0.0311 0.0180
;
International Tables for Crystallography
(1992, Vol. C, Tables 4.2.6.8 and 6.1.1.4)
;
O O 0.0492 0.0322
;
International Tables for Crystallography
(1992, Vol. C, Tables 4.2.6.8 and 6.1.1.4)
;
S S 0.3331 0.5567
;
International Tables for Crystallography
(1992, Vol. C, Tables 4.2.6.8 and 6.1.1.4)
;

loop_
_geom_angle_atom_site_label_1
_geom_angle_atom_site_label_2
_geom_angle_atom_site_label_3
_geom_angle
_geom_angle_publ_flag
O17 S4 O28 115.1(4) yes
O17 S4 O93 115.1(4) yes
O17 S4 C63 101.9(5) yes
O28 S4 O93 114.6(4) yes
O28 S4 C63 104.6(5) yes
O93 S4 C63 103.2(5) yes
O13 S5 O15 115.9(4) yes
O13 S5 O21 114.4(4) yes
O13 S5 C91 103.7(5) yes
O15 S5 O21 114.8(4) yes
O15 S5 C91 102.8(5) yes
O21 S5 C91 102.8(4) yes
O8 S26 O31 115.4(4) yes
O8 S26 O35 113.7(4) yes
O8 S26 C90 103.3(5) yes
O31 S26 O35 115.3(4) yes
O31 S26 C90 103.5(5) yes
O35 S26 C90 103.5(5) yes
O1 S32 O11 115.6(4) yes
O1 S32 O22 114.4(4) yes
O1 S32 C79 103.3(5) yes
O11 S32 O22 115.0(4) yes
O11 S32 C79 103.2(5) yes
O22 S32 C79 102.9(5) yes
C46 N20 C48 119.4(8) yes
C46 N20 C52 120.0(9) yes
C48 N20 C52 120.6(8) yes
C37 N30 C42 120.1(8) yes
C37 N30 C55 118.2(8) yes
C42 N30 C55 121.5(8) yes
C49 N33 C70 117.6(8) yes
C49 N33 C74 122.3(8) yes
C70 N33 C74 120.1(9) yes
C60 N45 C62 123.9(8) yes
C60 N45 C72 115.9(8) yes
C62 N45 C72 120.2(8) yes
C37 C34 C71 120.4(8) yes
N30 C37 C34 122.0(9) yes
Cl2 C38 C49 124.8(9) yes
C62 C39 C86 121.1(9) yes
C51 C40 C53 122.0(9) yes
C72 C41 C86 123.5(9) yes
N30 C42 C61 127.0(9) yes
C44 C43 C67 122.1(9) yes
C44 C43 C84 115.7(10) yes
C67 C43 C84 122.0(9) yes
C43 C44 C52 120.7(10) yes
N20 C46 C84 121.7(9) yes
C57 C47 C64 119.4(10) yes
N20 C48 C54 125.6(9) yes
N33 C49 C38 123.8(9) yes
Cl23 C50 C60 124.9(8) yes
C40 C51 C87 118.6(10) yes
N20 C52 C44 121.2(9) yes
C40 C53 C81 119.8(10) yes
Cl27 C54 C48 124.2(9) yes
N30 C55 C88 122.4(8) yes
C69 C56 C89 117.4(10) yes
C47 C57 C58 120.1(10) yes
C57 C58 C80 121.9(9) yes
C64 C59 C80 119.9(9) yes
N45 C60 C50 126.0(9) yes
Cl3 C61 C42 125.9(9) yes
N45 C62 C39 121.0(8) yes
S4 C63 F6 113.1(9) yes
S4 C63 F14 111.3(8) yes
S4 C63 F29 111.3(8) yes
F6 C63 F14 108.0(9) yes
F6 C63 F29 107.9(9) yes
F14 C63 F29 104.8(10) yes
C47 C64 C59 120.9(9) yes
C81 C65 C87 121.9(9) yes
C68 C66 C75 121.5(9) yes
C68 C66 C82 122.3(10) yes
C75 C66 C82 116.1(10) yes
C43 C67 C76 121.6(9) yes
C43 C67 C92 118.8(9) yes
C76 C67 C92 119.0(10) yes
C66 C68 C78 122.9(9) yes
C66 C68 C85 120.4(9) yes
C78 C68 C85 116.6(10) yes
C56 C69 C76 121.8(10) yes
N33 C70 C85 120.2(9) yes
C34 C71 C80 121.0(8) yes
C34 C71 C88 117.0(9) yes
C80 C71 C88 121.9(9) yes
N45 C72 C41 118.5(9) yes
C77 C73 C83 122.5(11) yes
N33 C74 C78 121.2(9) yes
C66 C75 C77 121.7(10) yes
C67 C76 C69 121.5(9) yes
C73 C77 C75 118.3(10) yes
C68 C78 C74 120.2(9) yes
S32 C79 F12 113.5(7) yes
S32 C79 F24 113.7(8) yes
S32 C79 F25 113.9(8) yes
F12 C79 F24 104.5(9) yes
F12 C79 F25 105.5(9) yes
F24 C79 F25 104.7(8) yes
C58 C80 C59 117.7(9) yes
C58 C80 C71 121.8(8) yes
C59 C80 C71 120.5(9) yes
C53 C81 C65 118.4(10) yes
C53 C81 C86 119.9(9) yes
C65 C81 C86 121.6(9) yes
C66 C82 C83 123.7(11) yes
C73 C83 C82 117.6(11) yes
C43 C84 C46 120.6(9) yes
C68 C85 C70 121.8(9) yes
C39 C86 C41 115.7(9) yes
C39 C86 C81 121.1(9) yes
C41 C86 C81 123.2(8) yes
C51 C87 C65 119.2(10) yes
C55 C88 C71 120.0(9) yes
C56 C89 C92 119.7(9) yes
S26 C90 F9 112.8(8) yes
S26 C90 F10 112.3(8) yes
S26 C90 F36 113.3(8) yes
F9 C90 F10 106.6(9) yes
F9 C90 F36 105.4(9) yes
F10 C90 F36 105.8(8) yes
S5 C91 F16 110.7(6) yes
S5 C91 F18 109.2(7) yes
S5 C91 F19 111.3(7) yes
F16 C91 F18 107.5(8) yes
F16 C91 F19 109.5(9) yes
F18 C91 F19 108.5(7) yes
C67 C92 C89 120.6(10) yes
C37 C34 H34 119.806 no
C71 C34 H34 119.832 no
N30 C37 H37 119.010 no
C34 C37 H37 119.026 no
Cl2 C38 H38 117.592 no
C49 C38 H38 117.576 no
C62 C39 H39 119.456 no
C86 C39 H39 119.458 no
C51 C40 H40 118.998 no
C53 C40 H40 118.991 no
C72 C41 H41 118.255 no
C86 C41 H41 118.276 no
N30 C42 H42 116.480 no
C61 C42 H42 116.493 no
C43 C44 H44 119.663 no
C52 C44 H44 119.659 no
N20 C46 H46 119.137 no
C84 C46 H46 119.159 no
C57 C47 H47 120.295 no
C64 C47 H47 120.299 no
N20 C48 H48 117.197 no
C54 C48 H48 117.194 no
N33 C49 H49 118.100 no
C38 C49 H49 118.132 no
Cl23 C50 H50 117.548 no
C60 C50 H50 117.568 no
C40 C51 H51 120.703 no
C87 C51 H51 120.702 no
N20 C52 H52 119.412 no
C44 C52 H52 119.380 no
C40 C53 H53 120.130 no
C81 C53 H53 120.112 no
Cl27 C54 H54 117.884 no
C48 C54 H54 117.885 no
N30 C55 H55 118.795 no
C88 C55 H55 118.780 no
C69 C56 H56 121.302 no
C89 C56 H56 121.313 no
C47 C57 H57 119.944 no
C58 C57 H57 119.924 no
C57 C58 H58 119.069 no
C80 C58 H58 119.061 no
C64 C59 H59 120.046 no
C80 C59 H59 120.017 no
N45 C60 H60 117.020 no
C50 C60 H60 117.002 no
Cl3 C61 H61 117.072 no
C42 C61 H61 117.069 no
N45 C62 H62 119.475 no
C39 C62 H62 119.484 no
C47 C64 H64 119.517 no
C59 C64 H64 119.538 no
C81 C65 H65 119.023 no
C87 C65 H65 119.039 no
C56 C69 H69 119.125 no
C76 C69 H69 119.121 no
N33 C70 H70 119.889 no
C85 C70 H70 119.904 no
N45 C72 H72 120.742 no
C41 C72 H72 120.724 no
C77 C73 H73 118.740 no
C83 C73 H73 118.751 no
N33 C74 H74 119.408 no
C78 C74 H74 119.423 no
C66 C75 H75 119.163 no
C77 C75 H75 119.168 no
C67 C76 H76 119.232 no
C69 C76 H76 119.253 no
C73 C77 H77 120.883 no
C75 C77 H77 120.845 no
C68 C78 H78 119.901 no
C74 C78 H78 119.913 no
C66 C82 H82 118.145 no
C83 C82 H82 118.142 no
C73 C83 H83 121.199 no
C82 C83 H83 121.204 no
C43 C84 H84 119.710 no
C46 C84 H84 119.686 no
C68 C85 H85 119.096 no
C70 C85 H85 119.105 no
C51 C87 H87 120.404 no
C65 C87 H87 120.414 no
C55 C88 H88 120.014 no
C71 C88 H88 120.027 no
C56 C89 H89 120.117 no
C92 C89 H89 120.135 no
C67 C92 H92 119.696 no
C89 C92 H92 119.687 no

loop_
_geom_bond_atom_site_label_1
_geom_bond_atom_site_label_2
_geom_bond_distance
_geom_bond_publ_flag
Cl2 C38 1.736(10) yes
Cl3 C61 1.713(10) yes
Cl23 C50 1.720(10) yes
Cl27 C54 1.691(10) yes
S4 O17 1.434(6) yes
S4 O28 1.452(7) yes
S4 O93 1.447(7) yes
S4 C63 1.812(13) yes
S5 O13 1.449(7) yes
S5 O15 1.434(7) yes
S5 O21 1.458(7) yes
S5 C91 1.846(11) yes
S26 O8 1.445(7) yes
S26 O31 1.453(7) yes
S26 O35 1.477(7) yes
S26 C90 1.790(11) yes
S32 O1 1.446(7) yes
S32 O11 1.448(7) yes
S32 O22 1.441(6) yes
S32 C79 1.768(12) yes
F6 C63 1.322(15) yes
F9 C90 1.352(14) yes
F10 C90 1.369(13) yes
F12 C79 1.364(12) yes
F14 C63 1.339(13) yes
F16 C91 1.344(12) yes
F18 C91 1.345(12) yes
F19 C91 1.340(12) yes
F24 C79 1.343(12) yes
F25 C79 1.349(13) yes
F29 C63 1.367(14) yes
F36 C90 1.335(12) yes
N20 C46 1.349(12) yes
N20 C48 1.453(13) yes
N20 C52 1.345(14) yes
N30 C37 1.347(12) yes
N30 C42 1.460(13) yes
N30 C55 1.380(12) yes
N33 C49 1.443(14) yes
N33 C70 1.339(12) yes
N33 C74 1.343(12) yes
N45 C60 1.435(12) yes
N45 C62 1.350(13) yes
N45 C72 1.373(12) yes
C34 C37 1.347(14) yes
C34 C71 1.421(13) yes
C38 C49 1.346(14) yes
C39 C62 1.372(14) yes
C39 C86 1.393(13) yes
C40 C51 1.376(16) yes
C40 C53 1.388(15) yes
C41 C72 1.366(15) yes
C41 C86 1.388(14) yes
C42 C61 1.308(13) yes
C43 C44 1.439(14) yes
C43 C67 1.466(15) yes
C43 C84 1.402(15) yes
C44 C52 1.372(15) yes
C46 C84 1.381(15) yes
C47 C57 1.374(14) yes
C47 C64 1.377(15) yes
C48 C54 1.301(13) yes
C50 C60 1.343(13) yes
C51 C87 1.415(14) yes
C53 C81 1.389(13) yes
C55 C88 1.343(14) yes
C56 C69 1.362(14) yes
C56 C89 1.446(17) yes
C57 C58 1.377(15) yes
C58 C80 1.378(14) yes
C59 C64 1.382(14) yes
C59 C80 1.411(13) yes
C65 C81 1.399(15) yes
C65 C87 1.376(15) yes
C66 C68 1.476(15) yes
C66 C75 1.405(15) yes
C66 C82 1.358(15) yes
C67 C76 1.392(15) yes
C67 C92 1.363(14) yes
C68 C78 1.380(13) yes
C68 C85 1.393(14) yes
C69 C76 1.377(16) yes
C70 C85 1.350(15) yes
C71 C80 1.480(14) yes
C71 C88 1.394(12) yes
C73 C77 1.368(15) yes
C73 C83 1.351(17) yes
C74 C78 1.368(14) yes
C75 C77 1.389(15) yes
C81 C86 1.484(14) yes
C82 C83 1.396(16) yes
C89 C92 1.409(15) yes
C34 H34 0.950 no
C37 H37 0.950 no
C38 H38 0.950 no
C39 H39 0.950 no
C40 H40 0.950 no
C41 H41 0.950 no
C42 H42 0.950 no
C44 H44 0.950 no
C46 H46 0.950 no
C47 H47 0.950 no
C48 H48 0.950 no
C49 H49 0.950 no
C50 H50 0.950 no
C51 H51 0.950 no
C52 H52 0.950 no
C53 H53 0.950 no
C54 H54 0.950 no
C55 H55 0.950 no
C56 H56 0.950 no
C57 H57 0.950 no
C58 H58 0.950 no
C59 H59 0.950 no
C60 H60 0.950 no
C61 H61 0.950 no
C62 H62 0.950 no
C64 H64 0.950 no
C65 H65 0.950 no
C69 H69 0.950 no
C70 H70 0.950 no
C72 H72 0.950 no
C73 H73 0.950 no
C74 H74 0.950 no
C75 H75 0.950 no
C76 H76 0.950 no
C77 H77 0.950 no
C78 H78 0.950 no
C82 H82 0.950 no
C83 H83 0.950 no
C84 H84 0.950 no
C85 H85 0.950 no
C87 H87 0.950 no
C88 H88 0.950 no
C89 H89 0.950 no
C92 H92 0.950 no

loop_
_geom_contact_atom_site_label_1
_geom_contact_atom_site_label_2
_geom_contact_distance
_geom_contact_publ_flag
_geom_contact_site_symmetry_2
Cl2 N33 3.148(8) no .
Cl2 C74 3.268(10) no .
Cl3 N30 3.198(8) no .
Cl3 C55 3.225(10) no .
Cl23 N45 3.180(8) no .
Cl23 C62 3.204(10) no .
Cl27 N20 3.106(8) no .
Cl27 C52 3.290(10) no .
F6 O17 2.936(9) no .
F6 O93 2.971(9) no .
F9 O31 3.007(9) no .
F9 O35 2.954(10) no .
F10 O8 2.999(9) no .
F10 O31 2.941(8) no .
F12 O11 2.950(9) no .
F12 O22 2.962(9) no .
F14 O17 2.937(9) no .
F14 O28 2.962(9) no .
F16 O13 2.966(9) no .
F16 O15 2.982(8) no .
F18 O15 2.887(8) no .
F18 O21 2.980(9) no .
F19 O13 3.024(8) no .
F19 O21 2.938(9) no .
F24 O1 2.957(9) no .
F24 O11 2.958(9) no .
F25 O1 2.960(9) no .
F25 O22 2.948(9) no .
F29 O28 2.981(9) no .
F29 O93 2.977(9) no .
F36 O8 2.927(9) no .
F36 O35 3.010(9) no .
N20 C43 2.804(14) no .
N30 C71 2.780(12) no .
N33 C68 2.758(13) no .
N45 C86 2.788(13) no .
C34 C55 2.713(13) no .
C34 C59 2.988(14) no .
C37 C61 3.573(14) no .
C37 C88 2.737(14) no .
C38 C70 3.469(14) no .
C38 C74 3.101(14) no .
C39 C65 2.982(15) no .
C39 C72 2.748(14) no .
C40 C65 2.745(14) no .
C41 C53 2.967(15) no .
C41 C62 2.704(13) no .
C44 C46 2.732(14) no .
C44 C76 2.966(15) no .
C46 C54 3.451(14) no .
C47 C80 2.795(14) no .
C50 C62 3.099(15) no .
C50 C72 3.556(14) no .
C51 C81 2.807(15) no .
C52 C54 3.115(15) no .
C52 C84 2.749(14) no .
C53 C87 2.789(15) no .
C55 C61 3.108(15) no .
C56 C67 2.822(15) no .
C57 C59 2.762(15) no .
C58 C64 2.741(13) no .
C58 C88 2.974(14) no .
C66 C73 2.776(16) no .
C69 C92 2.772(16) no .
C70 C78 2.723(14) no .
C74 C85 2.692(13) no .
C75 C78 2.984(15) no .
C75 C83 2.753(15) no .
C76 C89 2.754(14) no .
C77 C82 2.734(16) no .
C82 C85 2.945(15) no .
C84 C92 2.877(15) no .
Cl2 Cl3 3.540(4) no .
Cl2 F9 3.575(7) no .
Cl2 F10 3.224(6) no .
Cl2 F24 3.568(7) no .
Cl2 F29 3.321(7) no .
Cl2 F36 3.410(7) no .
Cl2 C61 3.479(10) no .
Cl3 Cl2 3.540(4) no .
Cl3 F36 3.492(7) no 1_655
Cl3 O28 3.404(6) no 1_655
Cl3 O93 3.417(7) no 1_655
Cl3 C38 3.486(10) no .
Cl23 Cl27 3.498(4) no 1_665
Cl23 F19 3.220(7) no 1_565
Cl23 O1 3.414(7) no .
Cl23 O11 3.410(6) no .
Cl23 C54 3.527(10) no 1_665
Cl27 Cl23 3.498(4) no 1_445
Cl27 F16 3.359(6) no .
Cl27 F18 3.172(6) no .
Cl27 F19 3.526(7) no .
Cl27 F24 3.308(6) no 1_545
Cl27 F29 3.553(7) no .
Cl27 C50 3.441(10) no 1_445
Cl27 C91 3.575(11) no .
F6 F12 3.116(9) no .
F6 N30 3.263(10) no .
F6 C55 2.994(12) no .
F6 C88 3.307(12) no .
F9 Cl2 3.575(7) no .
F9 F18 3.257(9) no 1_565
F9 N33 3.450(11) no .
F9 C70 3.115(12) no .
F10 Cl2 3.224(6) no .
F10 F16 3.594(8) no .
F10 N33 3.352(10) no .
F10 C46 3.368(12) no .
F10 C68 3.525(11) no .
F10 C70 3.383(11) no .
F10 C74 3.402(13) no .
F10 C78 3.478(12) no .
F10 C85 3.458(11) no .
F12 F6 3.116(9) no .
F12 O93 3.486(9) no .
F14 F25 3.077(8) no 1_545
F14 O1 3.522(9) no 1_545
F14 C64 3.597(11) no 2_636
F16 Cl27 3.359(6) no .
F16 F10 3.594(8) no .
F16 N20 3.353(11) no .
F16 C46 3.031(12) no .
F16 C48 3.544(12) no .
F16 C54 3.542(12) no .
F18 Cl27 3.172(6) no .
F18 F9 3.257(9) no 1_545
F18 N20 3.418(10) no .
F18 C46 3.422(11) no .
F18 C52 3.519(12) no .
F18 C70 3.448(12) no 1_545
F18 C84 3.585(11) no .
F19 Cl23 3.220(7) no 1_545
F19 Cl27 3.526(7) no .
F19 F24 3.595(8) no 1_545
F19 C42 3.375(12) no .
F19 C61 3.347(12) no .
F24 Cl2 3.568(7) no .
F24 Cl27 3.308(6) no 1_565
F24 F19 3.595(8) no 1_565
F24 C38 3.283(12) no .
F25 F14 3.077(8) no 1_565
F25 N45 3.246(10) no 1_455
F25 C39 3.355(12) no 1_455
F25 C62 3.007(11) no 1_455
F29 Cl2 3.321(7) no .
F29 Cl27 3.553(7) no .
F29 C54 3.216(13) no .
F36 Cl2 3.410(7) no .
F36 Cl3 3.492(7) no 1_455
F36 C50 3.316(12) no 1_455
F36 C60 3.445(11) no 1_455
O1 Cl23 3.414(7) no .
O1 F14 3.522(9) no 1_565
O1 C37 3.070(12) no 1_565
O1 C42 3.352(11) no 1_565
O8 O13 3.580(9) no 1_455
O8 C46 3.554(12) no .
O8 C48 3.286(11) no .
O8 C56 3.321(13) no 2_537
O8 C74 3.216(13) no 1_455
O11 Cl23 3.410(6) no .
O11 N45 3.212(11) no .
O11 C38 3.164(12) no .
O11 C50 3.417(12) no .
O11 C55 3.132(11) no .
O11 C60 3.339(12) no .
O11 C72 3.199(12) no .
O11 C88 3.212(10) no .
O13 O8 3.580(9) no 1_655
O13 N20 3.559(11) no 1_655
O13 C48 3.234(12) no 1_655
O13 C61 3.270(12) no .
O13 C74 3.323(11) no .
O13 C78 3.332(11) no .
O15 C75 3.543(11) no .
O15 C77 3.443(12) no 2_637
O15 C78 3.313(11) no .
O15 C84 3.465(13) no .
O15 C89 3.454(12) no 2_637
O17 C39 3.400(12) no 1_445
O17 C51 3.497(13) no 2_646
O17 C64 3.415(12) no 2_636
O17 C65 3.535(11) no 1_445
O17 C87 3.361(12) no 2_646
O21 O35 3.429(9) no 1_645
O21 C49 3.165(12) no 1_545
O21 C52 3.227(12) no 1_655
O21 C70 3.430(12) no 1_545
O21 C73 3.386(13) no 2_637
O22 C40 3.429(12) no 2_646
O22 C47 3.461(12) no 2_646
O22 C57 3.378(13) no 2_646
O22 C58 3.562(10) no .
O22 C88 3.367(11) no .
O28 Cl3 3.404(6) no 1_455
O28 N30 3.166(10) no 1_455
O28 C37 3.206(11) no 1_455
O28 C39 3.224(11) no 1_445
O28 C42 3.312(12) no 1_455
O28 C54 3.160(12) no .
O28 C61 3.380(12) no 1_455
O28 C62 3.142(11) no 1_445
O31 C44 3.421(12) no 1_565
O31 C69 3.564(13) no 2_537
O31 C76 3.357(11) no 1_565
O31 C83 3.529(13) no 2_547
O35 O21 3.429(9) no 1_465
O35 N33 3.443(11) no 1_455
O35 C44 3.322(11) no 1_565
O35 C49 3.106(13) no 1_455
O35 C50 3.317(12) no 1_455
O35 C52 3.341(12) no 1_565
O93 Cl3 3.417(7) no 1_455
O93 F12 3.486(9) no .
O93 C60 3.338(11) no 1_455
O93 C72 3.024(12) no 1_455
N20 F16 3.353(11) no .
N20 F18 3.418(10) no .
N20 O13 3.559(11) no 1_455
N30 F6 3.263(10) no .
N30 O28 3.166(10) no 1_655
N33 F9 3.450(11) no .
N33 F10 3.352(10) no .
N33 O35 3.443(11) no 1_655
N45 F25 3.246(10) no 1_655
N45 O11 3.212(11) no .
C34 C47 3.382(14) no 2_636
C37 O1 3.070(12) no 1_545
C37 O28 3.206(11) no 1_655
C38 Cl3 3.486(10) no .
C38 F24 3.283(12) no .
C38 O11 3.164(12) no .
C39 F25 3.355(12) no 1_655
C39 O17 3.400(12) no 1_665
C39 O28 3.224(11) no 1_665
C40 O22 3.429(12) no 2_646
C41 C51 3.432(14) no 2_746
C42 F19 3.375(12) no .
C42 O1 3.352(11) no 1_545
C42 O28 3.312(12) no 1_655
C43 C89 3.431(15) no 2_537
C44 O31 3.421(12) no 1_545
C44 O35 3.322(11) no 1_545
C46 F10 3.368(12) no .
C46 F16 3.031(12) no .
C46 F18 3.422(11) no .
C46 O8 3.554(12) no .
C46 C56 3.558(15) no 2_537
C47 O22 3.461(12) no 2_646
C47 C34 3.382(14) no 2_636
C48 F16 3.544(12) no .
C48 O8 3.286(11) no .
C48 O13 3.234(12) no 1_455
C49 O21 3.165(12) no 1_565
C49 O35 3.106(13) no 1_655
C50 Cl27 3.441(10) no 1_665
C50 F36 3.316(12) no 1_655
C50 O11 3.417(12) no .
C50 O35 3.317(12) no 1_655
C51 O17 3.497(13) no 2_646
C51 C41 3.432(14) no 2_746
C52 F18 3.519(12) no .
C52 O21 3.227(12) no 1_455
C52 O35 3.341(12) no 1_545
C54 Cl23 3.527(10) no 1_445
C54 F16 3.542(12) no .
C54 F29 3.216(13) no .
C54 O28 3.160(12) no .
C55 F6 2.994(12) no .
C55 O11 3.132(11) no .
C56 O8 3.321(13) no 2_537
C56 C46 3.558(15) no 2_537
C56 C84 3.524(15) no 2_537
C57 O22 3.378(13) no 2_646
C58 O22 3.562(10) no .
C60 F36 3.445(11) no 1_655
C60 O11 3.339(12) no .
C60 O93 3.338(11) no 1_655
C61 Cl2 3.479(10) no .
C61 F19 3.347(12) no .
C61 O13 3.270(12) no .
C61 O28 3.380(12) no 1_655
C62 F25 3.007(11) no 1_655
C62 O28 3.142(11) no 1_665
C64 F14 3.597(11) no 2_636
C64 O17 3.415(12) no 2_636
C65 O17 3.535(11) no 1_665
C67 C92 3.584(15) no 2_537
C68 F10 3.525(11) no .
C69 O31 3.564(13) no 2_537
C70 F9 3.115(12) no .
C70 F10 3.383(11) no .
C70 F18 3.448(12) no 1_565
C70 O21 3.430(12) no 1_565
C70 C73 3.407(14) no 2_647
C72 O11 3.199(12) no .
C72 O93 3.024(12) no 1_655
C72 C88 3.593(14) no .
C73 O21 3.386(13) no 2_637
C73 C70 3.407(14) no 2_647
C73 C85 3.383(15) no 2_647
C74 F10 3.402(13) no .
C74 O8 3.216(13) no 1_655
C74 O13 3.323(11) no .
C75 O15 3.543(11) no .
C76 O31 3.357(11) no 1_545
C76 C83 3.550(16) no 2_537
C77 O15 3.443(12) no 2_637
C77 C85 3.548(13) no 2_647
C77 C92 3.522(15) no .
C78 F10 3.478(12) no .
C78 O13 3.332(11) no .
C78 O15 3.313(11) no .
C83 O31 3.529(13) no 2_547
C83 C76 3.550(16) no 2_537
C84 F18 3.585(11) no .
C84 O15 3.465(13) no .
C84 C56 3.524(15) no 2_537
C84 C89 3.561(15) no 2_537
C85 F10 3.458(11) no .
C85 C73 3.383(15) no 2_647
C85 C77 3.548(13) no 2_647
C87 O17 3.361(12) no 2_646
C88 F6 3.307(12) no .
C88 O11 3.212(10) no .
C88 O22 3.367(11) no .
C88 C72 3.593(14) no .
C89 O15 3.454(12) no 2_637
C89 C43 3.431(15) no 2_537
C89 C84 3.561(15) no 2_537
C91 Cl27 3.575(11) no .
C92 C67 3.584(15) no 2_537
C92 C77 3.522(15) no .
C92 C92 3.568(15) no 2_537
Cl2 H49 3.5883 no .
Cl2 H74 3.0098 no .
Cl3 H42 3.5341 no .
Cl3 H55 2.7869 no .
Cl23 H60 3.5645 no .
Cl23 H62 2.7696 no .
Cl27 H48 3.4997 no .
Cl27 H52 3.0410 no .
N20 H44 3.2172 no .
N20 H54 3.2866 no .
N20 H84 3.2324 no .
N30 H34 3.2062 no .
N30 H61 3.3022 no .
N30 H88 3.2397 no .
N33 H38 3.2957 no .
N33 H78 3.2140 no .
N33 H85 3.1830 no .
N45 H39 3.2195 no .
N45 H41 3.2066 no .
N45 H50 3.3030 no .
C34 H59 2.7038 no .
C34 H88 3.2692 no .
C37 H42 2.6805 no .
C37 H55 3.1934 no .
C38 H70 3.5998 no .
C38 H74 2.9654 no .
C39 H41 3.2150 no .
C39 H65 2.6894 no .
C40 H87 3.2607 no .
C41 H39 3.2213 no .
C41 H53 2.6662 no .
C42 H37 2.5770 no .
C42 H55 2.6333 no .
C43 H46 3.2692 no .
C43 H52 3.2983 no .
C43 H76 2.6607 no .
C43 H92 2.5844 no .
C44 H76 2.6456 no .
C44 H84 3.2764 no .
C46 H48 2.7694 no .
C46 H52 3.1881 no .
C47 H58 3.2350 no .
C47 H59 3.2557 no .
C48 H46 2.5618 no .
C48 H52 2.5866 no .
C49 H70 2.5224 no .
C49 H74 2.6108 no .
C50 H62 2.9185 no .
C51 H53 3.2679 no .
C51 H65 3.2643 no .
C52 H46 3.1860 no .
C52 H48 3.0953 no .
C53 H41 2.6628 no .
C53 H51 3.2733 no .
C53 H65 3.2504 no .
C54 H46 3.5506 no .
C54 H52 2.9818 no .
C55 H37 3.1997 no .
C55 H42 3.1956 no .
C56 H76 3.2394 no .
C56 H92 3.3274 no .
C57 H64 3.2316 no .
C58 H47 3.2435 no .
C58 H59 3.2491 no .
C58 H88 2.7006 no .
C59 H34 2.7060 no .
C59 H47 3.2581 no .
C59 H58 3.2479 no .
C60 H62 2.6435 no .
C60 H72 2.5310 no .
C61 H55 2.9160 no .
C62 H60 3.1866 no .
C62 H72 3.2207 no .
C64 H57 3.2345 no .
C65 H39 2.6915 no .
C65 H51 3.2686 no .
C65 H53 3.2582 no .
C66 H77 3.2977 no .
C66 H78 2.6893 no .
C66 H83 3.2784 no .
C66 H85 2.6391 no .
C67 H44 2.7214 no .
C67 H69 3.2642 no .
C67 H84 2.6838 no .
C67 H89 3.2608 no .
C68 H70 3.2511 no .
C68 H74 3.2369 no .
C68 H75 2.6751 no .
C68 H82 2.6269 no .
C69 H89 3.2598 no .
C70 H49 2.7045 no .
C70 H74 3.1782 no .
C71 H37 3.2577 no .
C71 H55 3.2242 no .
C71 H58 2.6537 no .
C71 H59 2.6765 no .
C72 H60 2.6066 no .
C72 H62 3.2164 no .
C73 H75 3.2223 no .
C73 H82 3.1998 no .
C74 H49 3.1360 no .
C74 H70 3.1818 no .
C75 H73 3.2237 no .
C75 H78 2.7063 no .
C75 H82 3.2065 no .
C76 H44 2.6660 no .
C76 H56 3.2542 no .
C76 H92 3.2341 no .
C77 H83 3.2420 no .
C78 H75 2.6800 no .
C78 H85 3.2205 no .
C80 H34 2.6928 no .
C80 H57 3.2597 no .
C80 H64 3.2755 no .
C80 H88 2.6866 no .
C81 H39 2.6633 no .
C81 H40 3.2538 no .
C81 H41 2.6810 no .
C81 H87 3.2823 no .
C82 H73 3.2106 no .
C82 H75 3.2046 no .
C82 H85 2.6402 no .
C83 H77 3.2376 no .
C84 H44 3.2709 no .
C84 H92 2.5236 no .
C85 H78 3.2271 no .
C85 H82 2.6346 no .
C86 H53 2.6468 no .
C86 H62 3.2601 no .
C86 H65 2.6721 no .
C86 H72 3.2779 no .
C87 H40 3.2580 no .
C88 H34 3.2642 no .
C88 H58 2.6724 no .
C89 H69 3.2662 no .
C92 H56 3.3320 no .
C92 H76 3.2271 no .
C92 H84 2.5883 no .
H34 H37 2.2798 no .
H34 H59 2.2123 no .
H37 H42 2.5537 no .
H38 H49 2.2343 no .
H39 H62 2.3066 no .
H39 H65 2.1851 no .
H40 H51 2.3214 no .
H40 H53 2.3250 no .
H41 H53 2.1306 no .
H41 H72 2.3014 no .
H42 H55 3.4055 no .
H42 H61 2.1642 no .
H44 H52 2.3080 no .
H44 H76 2.0845 no .
H46 H48 2.7119 no .
H46 H84 2.3144 no .
H47 H57 2.3271 no .
H47 H64 2.3246 no .
H48 H52 3.2628 no .
H48 H54 2.1797 no .
H49 H70 2.6101 no .
H49 H74 3.3234 no .
H50 H60 2.2143 no .
H51 H87 2.3809 no .
H55 H88 2.2758 no .
H56 H69 2.3183 no .
H56 H89 2.4166 no .
H57 H58 2.3130 no .
H58 H88 2.1726 no .
H59 H64 2.3266 no .
H60 H62 3.4339 no .
H60 H72 2.4796 no .
H65 H87 2.3185 no .
H69 H76 2.3037 no .
H70 H85 2.2858 no .
H73 H77 2.3123 no .
H73 H83 2.2999 no .
H74 H78 2.3089 no .
H75 H77 2.3398 no .
H75 H78 2.1632 no .
H82 H83 2.3362 no .
H82 H85 2.1030 no .
H84 H92 1.9731 no .
H89 H92 2.3561 no .
Cl2 H55 3.1498 no .
Cl3 H38 3.5358 no .
Cl3 H48 3.0298 no 1_655
Cl3 H50 3.4729 no .
Cl3 H54 2.9797 no 1_655
Cl3 H60 3.3109 no .
Cl3 H74 3.3822 no .
Cl23 H38 2.9304 no .
Cl23 H42 3.3774 no 1_565
Cl23 H49 3.0388 no .
Cl23 H52 3.3660 no 1_665
Cl23 H61 3.4844 no 1_565
Cl27 H62 3.0799 no 1_445
S4 H39 3.0140 no 1_445
S4 H51 3.3202 no 2_646
S4 H54 3.2999 no .
S4 H64 3.5215 no 2_636
S4 H72 3.4751 no 1_455
S5 H49 3.5477 no 1_545
S5 H61 3.3244 no .
S5 H70 3.4987 no 1_545
S5 H73 3.3078 no 2_637
S5 H78 2.9947 no .
S5 H89 3.0678 no 2_637
S26 H44 3.0736 no 1_565
S26 H50 3.3612 no 1_455
S26 H56 3.3443 no 2_537
S26 H83 3.3049 no 2_547
S32 H37 3.4961 no 1_565
S32 H38 3.3354 no .
S32 H40 3.5697 no 2_646
S32 H47 3.2896 no 2_646
S32 H55 3.5928 no .
S32 H88 2.9913 no .
F6 H51 2.8525 no 2_646
F6 H55 3.1453 no .
F6 H64 2.8660 no 2_636
F9 H44 3.4844 no 1_565
F9 H50 3.3433 no 1_455
F9 H70 2.9737 no .
F10 H46 2.4294 no .
F10 H48 3.5266 no .
F12 H40 3.0531 no 2_646
F12 H51 2.9575 no 2_646
F12 H55 3.4890 no .
F12 H60 3.2369 no 1_455
F12 H88 3.5291 no .
F14 H39 3.5370 no 1_445
F14 H42 3.2959 no .
F14 H47 2.9733 no 2_636
F14 H62 3.4963 no 1_445
F14 H64 2.9369 no 2_636
F16 H46 2.8255 no .
F16 H61 3.2801 no .
F16 H78 3.5239 no .
F18 H49 3.4327 no 1_545
F18 H70 2.5568 no 1_545
F19 H42 2.7067 no .
F19 H49 3.2455 no 1_545
F19 H61 2.6576 no .
F24 H38 2.9092 no .
F24 H60 3.5496 no 1_455
F25 H40 2.9060 no 2_646
F25 H47 2.9145 no 2_646
F25 H62 3.1552 no 1_455
F29 H42 3.4993 no .
F29 H54 2.8204 no .
F36 H48 3.3231 no .
F36 H50 2.5943 no 1_455
F36 H60 2.8548 no 1_455
O1 H37 2.2779 no 1_565
O1 H42 2.6398 no 1_565
O1 H47 2.9213 no 2_646
O8 H46 3.1134 no .
O8 H48 2.4702 no .
O8 H56 2.4164 no 2_537
O8 H74 2.7706 no 1_455
O11 H38 2.3263 no .
O11 H55 2.4583 no .
O11 H72 3.1906 no .
O11 H88 2.6446 no .
O13 H48 2.8303 no 1_655
O13 H52 3.4769 no 1_655
O13 H56 3.3431 no 2_637
O13 H61 2.3810 no .
O13 H74 2.6809 no .
O13 H78 2.7057 no .
O13 H89 3.2640 no 2_637
O15 H70 3.5458 no 1_545
O15 H73 3.1862 no 2_637
O15 H75 2.8429 no .
O15 H77 2.6725 no 2_637
O15 H78 2.4105 no .
O15 H84 3.1830 no .
O15 H89 2.7537 no 2_637
O17 H39 2.4755 no 1_445
O17 H51 2.9470 no 2_646
O17 H64 2.5402 no 2_636
O17 H65 2.6670 no 1_445
O17 H87 2.6641 no 2_646
O21 H49 2.3452 no 1_545
O21 H52 2.7073 no 1_655
O21 H70 2.8541 no 1_545
O21 H73 2.4890 no 2_637
O21 H89 3.2340 no 2_637
O22 H40 2.5737 no 2_646
O22 H47 2.8769 no 2_646
O22 H57 2.7002 no 2_646
O22 H58 2.6859 no .
O22 H88 2.4347 no .
O28 H37 3.2188 no 1_455
O28 H39 2.6481 no 1_445
O28 H54 2.3164 no .
O28 H62 2.4771 no 1_445
O31 H44 2.5605 no 1_565
O31 H56 3.3331 no 2_537
O31 H69 2.8054 no 2_537
O31 H76 2.4252 no 1_565
O31 H82 3.3475 no .
O31 H83 2.5846 no 2_547
O31 H85 3.5053 no .
O35 H44 2.6917 no 1_565
O35 H49 2.6686 no 1_455
O35 H50 2.4464 no 1_455
O35 H52 2.7225 no 1_565
O35 H73 3.5836 no 2_547
O35 H83 3.4478 no 2_547
O93 H51 2.9439 no 2_646
O93 H60 2.6025 no 1_455
O93 H72 2.2533 no 1_455
N20 H56 3.5786 no 2_537
C34 H39 3.3949 no 1_545
C34 H47 3.4653 no 2_636
C37 H39 3.1957 no 1_545
C37 H47 3.3978 no 2_636
C38 H50 3.5295 no .
C38 H55 3.5892 no .
C39 H37 3.0149 no 1_565
C40 H41 3.5123 no 2_746
C40 H58 3.0014 no 2_646
C41 H51 3.5353 no 2_746
C41 H88 3.4033 no .
C43 H89 3.3847 no 2_537
C44 H73 3.3606 no 2_537
C44 H89 3.2031 no 2_537
C46 H56 3.2946 no 2_537
C47 H34 3.0742 no 2_636
C47 H37 3.5828 no 2_636
C47 H40 3.5829 no .
C47 H53 3.3846 no .
C47 H65 3.5867 no 2_746
C48 H61 3.4671 no 1_455
C49 H50 3.4435 no .
C50 H38 3.0351 no .
C50 H49 3.3536 no .
C51 H41 3.1446 no 2_746
C51 H58 3.5203 no 2_646
C51 H59 3.4483 no 1_565
C52 H89 3.3818 no 2_537
C53 H57 3.5184 no .
C53 H57 3.1475 no 2_646
C53 H58 3.4734 no 2_646
C54 H61 3.5412 no 1_455
C54 H62 3.5304 no 1_445
C55 H72 3.2782 no .
C56 H75 2.9832 no 2_637
C56 H78 3.3168 no 2_637
C57 H34 3.1177 no 2_636
C57 H40 3.5088 no .
C57 H53 2.8365 no .
C58 H34 3.5752 no 2_636
C58 H41 3.3568 no .
C58 H53 3.0919 no .
C59 H65 3.4074 no 2_746
C59 H87 3.4570 no 1_545
C59 H87 3.1591 no 2_746
C61 H48 3.3626 no 1_655
C61 H54 3.0885 no 1_655
C62 H37 3.3571 no 1_565
C63 H51 3.5958 no 2_646
C63 H54 3.4605 no .
C63 H64 3.1868 no 2_636
C64 H34 3.4887 no 2_636
C64 H65 2.9725 no 2_746
C65 H34 3.3442 no 1_565
C65 H59 3.1134 no 1_565
C66 H84 3.3589 no .
C67 H92 3.5189 no 2_537
C69 H75 3.5542 no 2_637
C69 H82 2.8831 no 1_545
C69 H83 3.3425 no 1_545
C70 H73 3.2463 no 2_647
C72 H51 3.4773 no 2_746
C72 H88 3.2039 no .
C73 H44 3.4343 no 2_537
C73 H70 3.3793 no 2_647
C73 H85 3.3311 no 2_647
C73 H89 3.1487 no .
C73 H92 2.9553 no .
C75 H84 3.2455 no .
C75 H85 3.3751 no 2_647
C75 H92 3.2704 no .
C76 H82 3.0925 no 1_545
C76 H83 3.1707 no 2_537
C76 H85 3.2556 no 1_545
C77 H85 3.1222 no 2_647
C77 H89 3.3215 no .
C77 H92 2.8388 no .
C78 H56 3.3002 no 2_637
C79 H38 3.4886 no .
C79 H40 3.2701 no 2_646
C80 H41 3.4848 no .
C81 H34 3.4791 no 1_565
C82 H69 3.1508 no 1_565
C83 H44 3.4113 no 2_537
C83 H69 3.1485 no 1_565
C83 H76 3.0734 no 2_537
C83 H92 3.4822 no .
C85 H73 3.5960 no 2_647
C87 H41 3.2021 no 2_746
C87 H59 2.8064 no 1_565
C87 H64 3.5686 no 1_565
C88 H72 2.9784 no .
C89 H73 3.4687 no .
C89 H75 2.8057 no 2_637
C89 H77 3.5272 no .
C89 H78 3.5874 no 2_637
C90 H46 3.4242 no .
C90 H50 3.1916 no 1_455
C91 H49 3.5735 no 1_545
C91 H61 3.1769 no .
C91 H70 3.4606 no 1_545
C92 H75 3.3107 no 2_637
C92 H77 3.5179 no .
C92 H77 3.4211 no 2_637
H34 C47 3.0742 no 2_636
H34 C57 3.1177 no 2_636
H34 C58 3.5752 no 2_636
H34 C64 3.4887 no 2_636
H34 C65 3.3442 no 1_545
H34 C81 3.4791 no 1_545
H34 H39 3.1714 no 1_545
H34 H47 3.3012 no 2_636
H34 H57 3.3635 no 2_636
H34 H65 3.4092 no 1_545
H37 S32 3.4961 no 1_545
H37 O1 2.2779 no 1_545
H37 O28 3.2188 no 1_655
H37 C39 3.0149 no 1_545
H37 C47 3.5828 no 2_636
H37 C62 3.3571 no 1_545
H37 H39 2.8101 no 1_545
H37 H47 3.1552 no 2_636
H37 H62 3.4021 no 1_545
H38 Cl3 3.5358 no .
H38 Cl23 2.9304 no .
H38 S32 3.3354 no .
H38 F24 2.9092 no .
H38 O11 2.3263 no .
H38 C50 3.0351 no .
H38 C79 3.4886 no .
H38 H50 3.1515 no .
H38 H55 3.2781 no .
H39 S4 3.0140 no 1_665
H39 F14 3.5370 no 1_665
H39 O17 2.4755 no 1_665
H39 O28 2.6481 no 1_665
H39 C34 3.3949 no 1_565
H39 C37 3.1957 no 1_565
H39 H34 3.1714 no 1_565
H39 H37 2.8101 no 1_565
H40 S32 3.5697 no 2_646
H40 F12 3.0531 no 2_646
H40 F25 2.9060 no 2_646
H40 O22 2.5737 no 2_646
H40 C47 3.5829 no .
H40 C57 3.5088 no .
H40 C79 3.2701 no 2_646
H40 H47 3.2997 no .
H40 H57 3.1636 no .
H40 H58 2.8369 no 2_646
H41 C40 3.5123 no 2_746
H41 C51 3.1446 no 2_746
H41 C58 3.3568 no .
H41 C80 3.4848 no .
H41 C87 3.2021 no 2_746
H41 H51 3.3899 no 2_746
H41 H58 3.3898 no .
H41 H87 3.4545 no 2_746
H41 H88 3.1604 no .
H42 Cl23 3.3774 no 1_545
H42 F14 3.2959 no .
H42 F19 2.7067 no .
H42 F29 3.4993 no .
H42 O1 2.6398 no 1_545
H44 S26 3.0736 no 1_545
H44 F9 3.4844 no 1_545
H44 O31 2.5605 no 1_545
H44 O35 2.6917 no 1_545
H44 C73 3.4343 no 2_537
H44 C83 3.4113 no 2_537
H44 H73 2.8958 no 2_537
H44 H83 2.8714 no 2_537
H44 H89 3.4985 no 2_537
H46 F10 2.4294 no .
H46 F16 2.8255 no .
H46 O8 3.1134 no .
H46 C90 3.4242 no .
H46 H56 3.3714 no 2_537
H47 S32 3.2896 no 2_646
H47 F14 2.9733 no 2_636
H47 F25 2.9145 no 2_646
H47 O1 2.9213 no 2_646
H47 O22 2.8769 no 2_646
H47 C34 3.4653 no 2_636
H47 C37 3.3978 no 2_636
H47 H34 3.3012 no 2_636
H47 H37 3.1552 no 2_636
H47 H40 3.2997 no .
H48 Cl3 3.0298 no 1_455
H48 F10 3.5266 no .
H48 F36 3.3231 no .
H48 O8 2.4702 no .
H48 O13 2.8303 no 1_455
H48 C61 3.3626 no 1_455
H48 H56 3.5534 no 2_537
H48 H61 3.0402 no 1_455
H49 Cl23 3.0388 no .
H49 S5 3.5477 no 1_565
H49 F18 3.4327 no 1_565
H49 F19 3.2455 no 1_565
H49 O21 2.3452 no 1_565
H49 O35 2.6686 no 1_655
H49 C50 3.3536 no .
H49 C91 3.5735 no 1_565
H49 H50 3.0238 no .
H50 Cl3 3.4729 no .
H50 S26 3.3612 no 1_655
H50 F9 3.3433 no 1_655
H50 F36 2.5943 no 1_655
H50 O35 2.4464 no 1_655
H50 C38 3.5295 no .
H50 C49 3.4435 no .
H50 C90 3.1916 no 1_655
H50 H38 3.1515 no .
H50 H49 3.0238 no .
H50 H52 3.3099 no 1_665
H51 S4 3.3202 no 2_646
H51 F6 2.8525 no 2_646
H51 F12 2.9575 no 2_646
H51 O17 2.9470 no 2_646
H51 O93 2.9439 no 2_646
H51 C41 3.5353 no 2_746
H51 C63 3.5958 no 2_646
H51 C72 3.4773 no 2_746
H51 H41 3.3899 no 2_746
H51 H64 3.4027 no 1_565
H51 H72 3.2935 no 2_746
H52 Cl23 3.3660 no 1_445
H52 O13 3.4769 no 1_455
H52 O21 2.7073 no 1_455
H52 O35 2.7225 no 1_545
H52 H50 3.3099 no 1_445
H53 C47 3.3846 no .
H53 C57 2.8365 no .
H53 C58 3.0919 no .
H53 H57 2.8559 no .
H53 H57 2.9956 no 2_646
H53 H58 3.2402 no .
H54 Cl3 2.9797 no 1_455
H54 S4 3.2999 no .
H54 F29 2.8204 no .
H54 O28 2.3164 no .
H54 C61 3.0885 no 1_455
H54 C63 3.4605 no .
H54 H61 3.1885 no 1_455
H54 H62 3.2389 no 1_445
H55 Cl2 3.1498 no .
H55 S32 3.5928 no .
H55 F6 3.1453 no .
H55 F12 3.4890 no .
H55 O11 2.4583 no .
H55 C38 3.5892 no .
H55 H38 3.2781 no .
H55 H72 3.3218 no .
H56 S26 3.3443 no 2_537
H56 O8 2.4164 no 2_537
H56 O13 3.3431 no 2_637
H56 O31 3.3331 no 2_537
H56 N20 3.5786 no 2_537
H56 C46 3.2946 no 2_537
H56 C78 3.3002 no 2_637
H56 H46 3.3714 no 2_537
H56 H48 3.5534 no 2_537
H56 H74 3.5385 no 2_637
H56 H75 3.2426 no 2_637
H56 H78 2.9218 no 2_637
H57 O22 2.7002 no 2_646
H57 C53 3.5184 no .
H57 C53 3.1475 no 2_646
H57 H34 3.3635 no 2_636
H57 H40 3.1636 no .
H57 H53 2.8559 no .
H57 H53 2.9956 no 2_646
H57 H57 3.1002 no 2_646
H57 H58 3.3152 no 2_646
H58 O22 2.6859 no .
H58 C40 3.0014 no 2_646
H58 C51 3.5203 no 2_646
H58 C53 3.4734 no 2_646
H58 H40 2.8369 no 2_646
H58 H41 3.3898 no .
H58 H53 3.2402 no .
H58 H57 3.3152 no 2_646
H59 C51 3.4483 no 1_545
H59 C65 3.1134 no 1_545
H59 C87 2.8064 no 1_545
H59 H65 3.2448 no 1_545
H59 H65 3.5106 no 2_746
H59 H87 2.7378 no 1_545
H59 H87 2.8957 no 2_746
H60 Cl3 3.3109 no .
H60 F12 3.2369 no 1_655
H60 F24 3.5496 no 1_655
H60 F36 2.8548 no 1_655
H60 O93 2.6025 no 1_655
H61 Cl23 3.4844 no 1_545
H61 S5 3.3244 no .
H61 F16 3.2801 no .
H61 F19 2.6576 no .
H61 O13 2.3810 no .
H61 C48 3.4671 no 1_655
H61 C54 3.5412 no 1_655
H61 C91 3.1769 no .
H61 H48 3.0402 no 1_655
H61 H54 3.1885 no 1_655
H61 H74 3.2394 no .
H62 Cl27 3.0799 no 1_665
H62 F14 3.4963 no 1_665
H62 F25 3.1552 no 1_655
H62 O28 2.4771 no 1_665
H62 C54 3.5304 no 1_665
H62 H37 3.4021 no 1_565
H62 H54 3.2389 no 1_665
H64 S4 3.5215 no 2_636
H64 F6 2.8660 no 2_636
H64 F14 2.9369 no 2_636
H64 O17 2.5402 no 2_636
H64 C63 3.1868 no 2_636
H64 C87 3.5686 no 1_545
H64 H51 3.4027 no 1_545
H64 H65 2.7647 no 2_746
H64 H87 3.1594 no 1_545
H65 O17 2.6670 no 1_665
H65 C47 3.5867 no 2_746
H65 C59 3.4074 no 2_746
H65 C64 2.9725 no 2_746
H65 H34 3.4092 no 1_565
H65 H59 3.2448 no 1_565
H65 H59 3.5106 no 2_746
H65 H64 2.7647 no 2_746
H65 H87 3.3141 no 2_756
H69 O31 2.8054 no 2_537
H69 C82 3.1508 no 1_545
H69 C83 3.1485 no 1_545
H69 H69 3.2342 no 2_527
H69 H76 3.4231 no 2_527
H69 H82 2.5193 no 1_545
H69 H82 3.2726 no 2_537
H69 H83 2.5572 no 1_545
H69 H83 3.4577 no 2_537
H70 S5 3.4987 no 1_565
H70 F9 2.9737 no .
H70 F18 2.5568 no 1_565
H70 O15 3.5458 no 1_565
H70 O21 2.8541 no 1_565
H70 C73 3.3793 no 2_647
H70 C91 3.4606 no 1_565
H70 H73 3.0846 no 2_647
H70 H77 3.5073 no 2_647
H72 S4 3.4751 no 1_655
H72 O11 3.1906 no .
H72 O93 2.2533 no 1_655
H72 C55 3.2782 no .
H72 C88 2.9784 no .
H72 H51 3.2935 no 2_746
H72 H55 3.3218 no .
H72 H88 2.8212 no .
H73 S5 3.3078 no 2_637
H73 O15 3.1862 no 2_637
H73 O21 2.4890 no 2_637
H73 O35 3.5836 no 2_547
H73 C44 3.3606 no 2_537
H73 C70 3.2463 no 2_647
H73 C85 3.5960 no 2_647
H73 C89 3.4687 no .
H73 H44 2.8958 no 2_537
H73 H70 3.0846 no 2_647
H73 H89 2.7003 no .
H73 H92 3.2138 no .
H74 Cl3 3.3822 no .
H74 O8 2.7706 no 1_655
H74 O13 2.6809 no .
H74 H56 3.5385 no 2_637
H74 H61 3.2394 no .
H75 O15 2.8429 no .
H75 C56 2.9832 no 2_637
H75 C69 3.5542 no 2_637
H75 C89 2.8057 no 2_637
H75 C92 3.3107 no 2_637
H75 H56 3.2426 no 2_637
H75 H77 3.3505 no 2_637
H75 H84 3.4252 no .
H75 H89 2.9543 no 2_637
H76 O31 2.4252 no 1_545
H76 C83 3.0734 no 2_537
H76 H69 3.4231 no 2_527
H76 H82 2.9158 no 1_545
H76 H83 2.4969 no 2_537
H76 H85 3.1179 no 1_545
H77 O15 2.6725 no 2_637
H77 C89 3.5272 no .
H77 C92 3.5179 no .
H77 C92 3.4211 no 2_637
H77 H70 3.5073 no 2_647
H77 H75 3.3505 no 2_637
H77 H77 3.2708 no 2_637
H77 H85 3.3462 no 2_647
H77 H89 3.0587 no .
H77 H92 3.0495 no .
H77 H92 3.4820 no 2_637
H78 S5 2.9947 no .
H78 F16 3.5239 no .
H78 O13 2.7057 no .
H78 O15 2.4105 no .
H78 C56 3.3168 no 2_637
H78 C89 3.5874 no 2_637
H78 H56 2.9218 no 2_637
H78 H89 3.3990 no 2_637
H82 O31 3.3475 no .
H82 C69 2.8831 no 1_565
H82 C76 3.0925 no 1_565
H82 H69 2.5193 no 1_565
H82 H69 3.2726 no 2_537
H82 H76 2.9158 no 1_565
H83 S26 3.3049 no 2_547
H83 O31 2.5846 no 2_547
H83 O35 3.4478 no 2_547
H83 C69 3.3425 no 1_565
H83 C76 3.1707 no 2_537
H83 H44 2.8714 no 2_537
H83 H69 2.5572 no 1_565
H83 H69 3.4577 no 2_537
H83 H76 2.4969 no 2_537
H84 O15 3.1830 no .
H84 C66 3.3589 no .
H84 C75 3.2455 no .
H84 H75 3.4252 no .
H85 O31 3.5053 no .
H85 C73 3.3311 no 2_647
H85 C75 3.3751 no 2_647
H85 C76 3.2556 no 1_565
H85 C77 3.1222 no 2_647
H85 H76 3.1179 no 1_565
H85 H77 3.3462 no 2_647
H87 O17 2.6641 no 2_646
H87 C59 3.4570 no 1_565
H87 C59 3.1591 no 2_746
H87 H41 3.4545 no 2_746
H87 H59 2.7378 no 1_565
H87 H59 2.8957 no 2_746
H87 H64 3.1594 no 1_565
H87 H65 3.3141 no 2_756
H87 H87 3.0637 no 2_756
H88 S32 2.9913 no .
H88 F12 3.5291 no .
H88 O11 2.6446 no .
H88 O22 2.4347 no .
H88 C41 3.4033 no .
H88 C72 3.2039 no .
H88 H41 3.1604 no .
H88 H72 2.8212 no .
H89 S5 3.0678 no 2_637
H89 O13 3.2640 no 2_637
H89 O15 2.7537 no 2_637
H89 O21 3.2340 no 2_637
H89 C43 3.3847 no 2_537
H89 C44 3.2031 no 2_537
H89 C52 3.3818 no 2_537
H89 C73 3.1487 no .
H89 C77 3.3215 no .
H89 H44 3.4985 no 2_537
H89 H73 2.7003 no .
H89 H75 2.9543 no 2_637
H89 H77 3.0587 no .
H89 H78 3.3990 no 2_637
H92 C67 3.5189 no 2_537
H92 C73 2.9553 no .
H92 C75 3.2704 no .
H92 C77 2.8388 no .
H92 C83 3.4822 no .
H92 H73 3.2138 no .
H92 H77 3.0495 no .
H92 H77 3.4820 no 2_637

loop_
_geom_torsion_atom_site_label_1
_geom_torsion_atom_site_label_2
_geom_torsion_atom_site_label_3
_geom_torsion_atom_site_label_4
_geom_torsion
_geom_torsion_publ_flag
O17 S4 C63 F6 59.7(8) no
O17 S4 C63 F14 -62.2(9) no
O17 S4 C63 F29 -178.7(7) no
O28 S4 C63 F6 179.8(7) no
O28 S4 C63 F14 58.0(9) no
O28 S4 C63 F29 -58.6(8) no
O93 S4 C63 F6 -60.0(8) no
O93 S4 C63 F14 178.1(8) no
O93 S4 C63 F29 61.6(9) no
O13 S5 C91 F16 -58.3(8) no
O13 S5 C91 F18 -176.4(6) no
O13 S5 C91 F19 63.8(7) no
O15 S5 C91 F16 62.8(7) no
O15 S5 C91 F18 -55.3(7) no
O15 S5 C91 F19 -175.1(6) no
O21 S5 C91 F16 -177.7(6) no
O21 S5 C91 F18 64.1(7) no
O21 S5 C91 F19 -55.7(7) no
O8 S26 C90 F9 175.5(7) no
O8 S26 C90 F10 -64.0(8) no
O8 S26 C90 F36 55.8(9) no
O31 S26 C90 F9 -63.8(8) no
O31 S26 C90 F10 56.7(8) no
O31 S26 C90 F36 176.4(7) no
O35 S26 C90 F9 56.8(8) no
O35 S26 C90 F10 177.3(6) no
O35 S26 C90 F36 -62.9(9) no
O1 S32 C79 F12 -179.5(7) no
O1 S32 C79 F24 -60.2(8) no
O1 S32 C79 F25 59.7(7) no
O11 S32 C79 F12 -58.7(8) no
O11 S32 C79 F24 60.5(7) no
O11 S32 C79 F25 -179.5(6) no
O22 S32 C79 F12 61.2(8) no
O22 S32 C79 F24 -179.6(7) no
O22 S32 C79 F25 -59.6(7) no
C46 N20 C48 C54 117.7(10) no
C48 N20 C46 C84 178.0(8) no
C46 N20 C52 C44 2.4(14) no
C52 N20 C46 C84 -2.0(14) no
C48 N20 C52 C44 -177.6(8) no
C52 N20 C48 C54 -62.3(14) no
C37 N30 C42 C61 136.8(9) no
C42 N30 C37 C34 177.8(8) no
C37 N30 C55 C88 -2.0(13) no
C55 N30 C37 C34 3.1(13) no
C42 N30 C55 C88 -176.7(8) no
C55 N30 C42 C61 -48.6(13) no
C49 N33 C70 C85 -180.0(8) no
C70 N33 C49 C38 -123.6(10) no
C49 N33 C74 C78 -179.4(8) no
C74 N33 C49 C38 56.9(14) no
C70 N33 C74 C78 1.0(14) no
C74 N33 C70 C85 -0.4(14) no
C60 N45 C62 C39 176.5(8) no
C62 N45 C60 C50 45.9(14) no
C60 N45 C72 C41 -177.1(8) no
C72 N45 C60 C50 -137.1(9) no
C62 N45 C72 C41 -0.0(13) no
C72 N45 C62 C39 -0.3(13) no
C37 C34 C71 C80 -177.5(8) no
C37 C34 C71 C88 -1.3(13) no
C71 C34 C37 N30 -1.5(14) no
Cl2 C38 C49 N33 2.5(15) no
C62 C39 C86 C41 0.8(13) no
C62 C39 C86 C81 179.9(8) no
C86 C39 C62 N45 -0.1(14) no
C51 C40 C53 C81 1.8(15) no
C53 C40 C51 C87 1.1(15) no
C72 C41 C86 C39 -1.2(14) no
C72 C41 C86 C81 179.7(8) no
C86 C41 C72 N45 0.8(14) no
N30 C42 C61 Cl3 1.7(15) no
C44 C43 C67 C76 8.8(15) no
C44 C43 C67 C92 -162.3(9) no
C67 C43 C44 C52 174.5(8) no
C44 C43 C84 C46 0.8(14) no
C84 C43 C44 C52 -0.4(14) no
C67 C43 C84 C46 -174.1(9) no
C84 C43 C67 C76 -176.6(9) no
C84 C43 C67 C92 12.3(15) no
C43 C44 C52 N20 -1.2(15) no
N20 C46 C84 C43 0.4(15) no
C57 C47 C64 C59 0.6(15) no
C64 C47 C57 C58 0.4(15) no
N20 C48 C54 Cl27 0.2(16) no
Cl23 C50 C60 N45 1.6(14) no
C40 C51 C87 C65 -1.9(14) no
C40 C53 C81 C65 -3.9(14) no
C40 C53 C81 C86 -179.8(8) no
N30 C55 C88 C71 -0.7(14) no
C69 C56 C89 C92 0.5(15) no
C89 C56 C69 C76 -0.2(15) no
C47 C57 C58 C80 -2.2(15) no
C57 C58 C80 C59 2.8(14) no
C57 C58 C80 C71 -180.0(8) no
C64 C59 C80 C58 -1.8(14) no
C64 C59 C80 C71 -179.0(8) no
C80 C59 C64 C47 0.1(15) no
C81 C65 C87 C51 -0.2(14) no
C87 C65 C81 C53 3.1(14) no
C87 C65 C81 C86 179.0(8) no
C68 C66 C75 C77 177.0(8) no
C75 C66 C68 C78 17.7(14) no
C75 C66 C68 C85 -158.1(8) no
C68 C66 C82 C83 -178.9(8) no
C82 C66 C68 C78 -160.9(9) no
C82 C66 C68 C85 23.3(14) no
C75 C66 C82 C83 2.4(15) no
C82 C66 C75 C77 -4.3(14) no
C43 C67 C76 C69 -172.9(9) no
C43 C67 C92 C89 173.4(8) no
C76 C67 C92 C89 2.1(15) no
C92 C67 C76 C69 -1.8(16) no
C66 C68 C78 C74 -175.5(8) no
C66 C68 C85 C70 176.3(8) no
C78 C68 C85 C70 0.2(14) no
C85 C68 C78 C74 0.4(14) no
C56 C69 C76 C67 0.9(17) no
N33 C70 C85 C68 -0.2(15) no
C34 C71 C80 C58 154.6(8) no
C34 C71 C80 C59 -28.3(13) no
C34 C71 C88 C55 2.3(13) no
C80 C71 C88 C55 178.5(8) no
C88 C71 C80 C58 -21.4(14) no
C88 C71 C80 C59 155.7(8) no
C77 C73 C83 C82 -1.0(16) no
C83 C73 C77 C75 -0.9(15) no
N33 C74 C78 C68 -1.1(15) no
C66 C75 C77 C73 3.6(14) no
C53 C81 C86 C39 -158.6(8) no
C53 C81 C86 C41 20.4(14) no
C65 C81 C86 C39 25.5(14) no
C65 C81 C86 C41 -155.5(9) no
C66 C82 C83 C73 0.1(16) no
C56 C89 C92 C67 -1.5(15) no
